data_7128577
loop_
_publ_author_name
'Drescher, Regina'
'Ritschel, Benedikt'
'Dewhurst, Rian D.'
'Dei\&senberger, Andrea'
'Hofmann, Alexander'
'Braunschweig, Holger'

_publ_section_title
;
 Synthesis of novel six-, seven- and eight-membered aluminum-containing
 rings by alumole ring expansion.
;
_journal_issue 61
_journal_name_full 'Chemical communications (Cambridge, England)'
_journal_page_first 7505
_journal_page_last 7508
_journal_paper_doi 10.1039/d1cc02993b
_journal_volume 57
_journal_year 2021
_chemical_formula_moiety 'C42 H69 Al B N'
_chemical_formula_sum 'C42 H69 Al B N'
_chemical_formula_weight 625.77
_chemical_name_common Iminoborane
_chemical_name_systematic Iminoborane
_space_group_crystal_system triclinic
_space_group_IT_number 2
_space_group_name_Hall '-P 1'
_space_group_name_H-M_alt 'P -1'
_atom_sites_solution_hydrogens geom
_atom_sites_solution_primary dual
_atom_sites_solution_secondary difmap
_audit_creation_method SHELXL-2016/6
_audit_update_record
;
2021-05-17 deposited with the CCDC.	2021-06-29 downloaded from the CCDC.
;
_cell_angle_alpha 83.886(6)
_cell_angle_beta 83.022(11)
_cell_angle_gamma 71.208(7)
_cell_formula_units_Z 2
_cell_length_a 9.255(3)
_cell_length_b 13.353(3)
_cell_length_c 17.129(5)
_cell_measurement_reflns_used 9989
_cell_measurement_temperature 100(2)
_cell_measurement_theta_max 28.15
_cell_measurement_theta_min 2.40
_cell_volume 1984.0(10)
_computing_cell_refinement 'Saint+ ver. V8.38A (Bruker AXS)'
_computing_data_collection 'APEX2 ver. 2014.9 (Bruker AXS)'
_computing_data_reduction 'Saint+ ver. V8.38A (Bruker AXS)'
_computing_molecular_graphics 'ShelXLe (Huebschle et all, 2011)'
_computing_publication_material 'SHELXL-2016/6 (Sheldrick, 2016)'
_computing_structure_refinement 'SHELXL-2016/6 (Sheldrick, 2016)'
_computing_structure_solution 'SHELXT (Sheldrick, 2014)'
_diffrn_ambient_temperature 100(2)
_diffrn_detector 'CMOS area detector (Photon II)'
_diffrn_detector_area_resol_mean 7.5
_diffrn_measured_fraction_theta_full 0.992
_diffrn_measured_fraction_theta_max 0.992
_diffrn_measurement_device_type 'Bruker D8 Quest'
_diffrn_measurement_method '\f and \w scans'
_diffrn_radiation_monochromator 'multi-layer mirror'
_diffrn_radiation_type MoK\a
_diffrn_radiation_wavelength 0.71073
_diffrn_reflns_av_R_equivalents 0.0675
_diffrn_reflns_av_unetI/netI 0.0354
_diffrn_reflns_Laue_measured_fraction_full 0.992
_diffrn_reflns_Laue_measured_fraction_max 0.992
_diffrn_reflns_limit_h_max 11
_diffrn_reflns_limit_h_min -11
_diffrn_reflns_limit_k_max 16
_diffrn_reflns_limit_k_min -15
_diffrn_reflns_limit_l_max 21
_diffrn_reflns_limit_l_min -21
_diffrn_reflns_number 68687
_diffrn_reflns_point_group_measured_fraction_full 0.992
_diffrn_reflns_point_group_measured_fraction_max 0.992
_diffrn_reflns_theta_full 26.000
_diffrn_reflns_theta_max 26.022
_diffrn_reflns_theta_min 2.081
_diffrn_source 'microfocus sealed tube (Incoatec ImS)'
_exptl_absorpt_coefficient_mu 0.079
_exptl_absorpt_correction_T_max 0.7383
_exptl_absorpt_correction_T_min 0.7036
_exptl_absorpt_correction_type multi-scan
_exptl_absorpt_process_details 'SadAbs 2016/2 (Bruker AXS)'
_exptl_crystal_colour colourless
_exptl_crystal_density_diffrn 1.047
_exptl_crystal_description block
_exptl_crystal_F_000 692
_exptl_crystal_size_max 0.473
_exptl_crystal_size_mid 0.32
_exptl_crystal_size_min 0.192
_refine_diff_density_max 0.494
_refine_diff_density_min -0.302
_refine_diff_density_rms 0.043
_refine_ls_extinction_method none
_refine_ls_goodness_of_fit_ref 1.021
_refine_ls_hydrogen_treatment constr
_refine_ls_matrix_type full
_refine_ls_number_parameters 425
_refine_ls_number_reflns 7759
_refine_ls_number_restraints 0
_refine_ls_restrained_S_all 1.021
_refine_ls_R_factor_all 0.0579
_refine_ls_R_factor_gt 0.0455
_refine_ls_shift/su_max 0.001
_refine_ls_shift/su_mean 0.000
_refine_ls_structure_factor_coef Fsqd
_refine_ls_weighting_details 'w=1/[\s^2^(Fo^2^)+(0.0523P)^2^+0.9916P] where P=(Fo^2^+2Fc^2^)/3'
_refine_ls_weighting_scheme calc
_refine_ls_wR_factor_gt 0.1097
_refine_ls_wR_factor_ref 0.1185
_reflns_Friedel_coverage 0.000
_reflns_number_gt 6447
_reflns_number_total 7759
_reflns_threshold_expression 'I > 2\s(I)'
_cod_data_source_file d1cc02993b2.cif
_cod_data_source_block test_a
_cod_depositor_comments 'Adding full bibliography for 7128576--7128580.cif.'
_cod_original_cell_volume 1984.1(9)
_cod_database_code 7128577
_shelx_shelxl_version_number 2016/6
_shelx_space_group_comment
;
The symmetry employed for this shelxl refinement is uniquely defined
by the following loop, which should always be used as a source of
symmetry information in preference to the above space-group names.
They are only intended as comments.
;
_shelx_estimated_absorpt_t_min 0.964
_shelx_estimated_absorpt_t_max 0.985

loop_
_space_group_symop_operation_xyz
'x, y, z'
'-x, -y, -z'

loop_
_atom_site_label
_atom_site_type_symbol
_atom_site_fract_x
_atom_site_fract_y
_atom_site_fract_z
_atom_site_U_iso_or_equiv
_atom_site_adp_type
_atom_site_occupancy
_atom_site_site_symmetry_order
_atom_site_calc_flag
_atom_site_refinement_flags_posn
_atom_site_refinement_flags_adp
_atom_site_refinement_flags_occupancy
_atom_site_disorder_assembly
_atom_site_disorder_group
Al1 Al 0.38569(5) 0.33665(3) 0.22835(2) 0.01792(12) Uani 1 1 d . . . . .
C1 C 0.49231(17) 0.26332(11) 0.31957(9) 0.0194(3) Uani 1 1 d . . . . .
N1 N 0.37575(14) 0.47857(9) 0.22311(7) 0.0186(3) Uani 1 1 d . . . . .
B1 B 0.25844(19) 0.51340(13) 0.28282(10) 0.0192(3) Uani 1 1 d . . . . .
C3 C 0.7586(2) 0.27840(19) 0.31565(16) 0.0595(7) Uani 1 1 d . . . . .
H3A H 0.865800 0.236731 0.321331 0.089 Uiso 1 1 calc R U . . .
H3B H 0.722406 0.329537 0.356296 0.089 Uiso 1 1 calc R U . . .
H3C H 0.750298 0.316448 0.263372 0.089 Uiso 1 1 calc R U . . .
C2 C 0.66112(18) 0.20474(13) 0.32486(10) 0.0270(4) Uani 1 1 d . . . . .
H2A H 0.697570 0.153855 0.283268 0.032 Uiso 1 1 calc R U . . .
H2AB H 0.674678 0.163617 0.376546 0.032 Uiso 1 1 calc R U . . .
C4 C 0.39541(17) 0.28988(11) 0.38513(9) 0.0207(3) Uani 1 1 d . . . . .
C5 C 0.4452(2) 0.26463(13) 0.46867(9) 0.0291(4) Uani 1 1 d . . . . .
H5A H 0.368220 0.313865 0.503781 0.035 Uiso 1 1 calc R U . . .
H5AB H 0.543533 0.279217 0.468745 0.035 Uiso 1 1 calc R U . . .
C7 C 0.22871(17) 0.34363(12) 0.37634(8) 0.0209(3) Uani 1 1 d . . . . .
C6 C 0.4658(2) 0.15073(15) 0.50393(11) 0.0422(5) Uani 1 1 d . . . . .
H6A H 0.526856 0.100533 0.465533 0.063 Uiso 1 1 calc R U . . .
H6B H 0.365161 0.140581 0.516769 0.063 Uiso 1 1 calc R U . . .
H6C H 0.518681 0.138411 0.551965 0.063 Uiso 1 1 calc R U . . .
C9 C 0.1451(2) 0.17980(13) 0.39810(10) 0.0325(4) Uani 1 1 d . . . . .
H9A H 0.118050 0.188555 0.343668 0.049 Uiso 1 1 calc R U . . .
H9B H 0.077617 0.146512 0.431995 0.049 Uiso 1 1 calc R U . . .
H9C H 0.251823 0.134747 0.400319 0.049 Uiso 1 1 calc R U . . .
C8 C 0.12610(19) 0.28822(13) 0.42666(10) 0.0276(4) Uani 1 1 d . . . . .
H8A H 0.017841 0.333119 0.425135 0.033 Uiso 1 1 calc R U . . .
H8AB H 0.151246 0.279225 0.482053 0.033 Uiso 1 1 calc R U . . .
C10 C 0.17261(16) 0.43027(11) 0.32565(8) 0.0194(3) Uani 1 1 d . . . . .
C11 C -0.00127(17) 0.47247(13) 0.31961(9) 0.0254(3) Uani 1 1 d . . . . .
H11A H -0.039477 0.411384 0.318769 0.030 Uiso 1 1 calc R U . . .
H11B H -0.020613 0.515234 0.268853 0.030 Uiso 1 1 calc R U . . .
C12 C -0.09365(19) 0.54068(14) 0.38673(11) 0.0325(4) Uani 1 1 d . . . . .
H12A H -0.062553 0.604410 0.385657 0.049 Uiso 1 1 calc R U . . .
H12B H -0.074027 0.499735 0.437473 0.049 Uiso 1 1 calc R U . . .
H12C H -0.203225 0.561367 0.379851 0.049 Uiso 1 1 calc R U . . .
C1_1 C 0.19015(17) 0.62985(11) 0.31318(9) 0.0206(3) Uani 1 1 d . . . . .
C2_1 C 0.23492(17) 0.65016(12) 0.38403(9) 0.0222(3) Uani 1 1 d . . . . .
C3_1 C 0.17607(18) 0.75047(12) 0.41253(9) 0.0257(3) Uani 1 1 d . . . . .
H3_1 H 0.208578 0.762743 0.460148 0.031 Uiso 1 1 calc R U . . .
C4_1 C 0.07093(19) 0.83324(12) 0.37313(9) 0.0267(3) Uani 1 1 d . . . . .
C5_1 C 0.02490(19) 0.81259(12) 0.30426(10) 0.0276(4) Uani 1 1 d . . . . .
H5_1 H -0.047510 0.868087 0.276767 0.033 Uiso 1 1 calc R U . . .
C6_1 C 0.08125(18) 0.71307(12) 0.27391(9) 0.0240(3) Uani 1 1 d . . . . .
C7_1 C 0.34762(19) 0.56327(13) 0.43049(10) 0.0286(4) Uani 1 1 d . . . . .
H7A_1 H 0.398239 0.503812 0.397516 0.043 Uiso 1 1 calc R U . . .
H7B_1 H 0.292865 0.538874 0.477407 0.043 Uiso 1 1 calc R U . . .
H7C_1 H 0.424714 0.590881 0.446620 0.043 Uiso 1 1 calc R U . . .
C8_1 C 0.0082(2) 0.94255(13) 0.40326(11) 0.0391(4) Uani 1 1 d . . . . .
H8A_1 H 0.001848 0.996004 0.358826 0.059 Uiso 1 1 calc R U . . .
H8B_1 H 0.076208 0.950683 0.440060 0.059 Uiso 1 1 calc R U . . .
H8C_1 H -0.094260 0.951986 0.430481 0.059 Uiso 1 1 calc R U . . .
C9_1 C 0.0179(2) 0.69911(13) 0.19991(10) 0.0321(4) Uani 1 1 d . . . . .
H9A_1 H 0.025327 0.755711 0.159744 0.048 Uiso 1 1 calc R U . . .
H9B_1 H -0.089751 0.702460 0.211965 0.048 Uiso 1 1 calc R U . . .
H9C_1 H 0.077019 0.630129 0.180052 0.048 Uiso 1 1 calc R U . . .
C1_2 C 0.47734(17) 0.53909(12) 0.18197(9) 0.0232(3) Uani 1 1 d . . . . .
C2_2 C 0.56020(19) 0.57251(14) 0.24185(10) 0.0306(4) Uani 1 1 d . . . . .
H2A_2 H 0.634198 0.605331 0.213816 0.046 Uiso 1 1 calc R U . . .
H2B_2 H 0.614183 0.509976 0.274561 0.046 Uiso 1 1 calc R U . . .
H2C_2 H 0.485192 0.623604 0.275474 0.046 Uiso 1 1 calc R U . . .
C3_2 C 0.3882(2) 0.63868(13) 0.13364(10) 0.0306(4) Uani 1 1 d . . . . .
H3A_2 H 0.460393 0.670727 0.102713 0.046 Uiso 1 1 calc R U . . .
H3B_2 H 0.319189 0.689745 0.169358 0.046 Uiso 1 1 calc R U . . .
H3C_2 H 0.328066 0.619111 0.098010 0.046 Uiso 1 1 calc R U . . .
C4_2 C 0.59639(19) 0.46812(13) 0.12521(10) 0.0295(4) Uani 1 1 d . . . . .
H4A_2 H 0.545391 0.453432 0.082865 0.044 Uiso 1 1 calc R U . . .
H4B_2 H 0.649694 0.401270 0.153710 0.044 Uiso 1 1 calc R U . . .
H4C_2 H 0.670662 0.503985 0.102539 0.044 Uiso 1 1 calc R U . . .
C1_3 C 0.32467(16) 0.26832(11) 0.14098(8) 0.0187(3) Uani 1 1 d . . . . .
C2_3 C 0.48387(16) 0.24479(11) 0.10661(8) 0.0184(3) Uani 1 1 d . . . . .
H2_3 H 0.523518 0.294715 0.075150 0.022 Uiso 1 1 calc R U . . .
C3_3 C 0.56924(17) 0.14113(12) 0.12554(8) 0.0198(3) Uani 1 1 d . . . . .
C4_3 C 0.46432(17) 0.09029(12) 0.17324(8) 0.0204(3) Uani 1 1 d . . . . .
C5_3 C 0.32316(17) 0.16670(12) 0.18041(8) 0.0203(3) Uani 1 1 d . . . . .
H5_3 H 0.234403 0.154405 0.208106 0.024 Uiso 1 1 calc R U . . .
C1_4 C 0.19379(17) 0.33146(12) 0.08969(9) 0.0220(3) Uani 1 1 d . . . . .
C2_4 C 0.2046(2) 0.44149(13) 0.06230(10) 0.0314(4) Uani 1 1 d . . . . .
H2A_4 H 0.306416 0.434884 0.035197 0.047 Uiso 1 1 calc R U . . .
H2B_4 H 0.188005 0.483434 0.108054 0.047 Uiso 1 1 calc R U . . .
H2C_4 H 0.126281 0.476856 0.026043 0.047 Uiso 1 1 calc R U . . .
C3_4 C 0.03773(18) 0.34323(15) 0.13554(10) 0.0319(4) Uani 1 1 d . . . . .
H3A_4 H -0.043617 0.382007 0.101772 0.048 Uiso 1 1 calc R U . . .
H3B_4 H 0.028058 0.382414 0.182142 0.048 Uiso 1 1 calc R U . . .
H3C_4 H 0.028602 0.272810 0.152129 0.048 Uiso 1 1 calc R U . . .
C4_4 C 0.2061(2) 0.26974(15) 0.01708(10) 0.0332(4) Uani 1 1 d . . . . .
H4A_4 H 0.121271 0.307064 -0.014950 0.050 Uiso 1 1 calc R U . . .
H4B_4 H 0.201175 0.198434 0.034250 0.050 Uiso 1 1 calc R U . . .
H4C_4 H 0.303786 0.264380 -0.014360 0.050 Uiso 1 1 calc R U . . .
C1_5 C 0.73554(17) 0.09689(12) 0.08873(9) 0.0244(3) Uani 1 1 d . . . . .
C2_5 C 0.80247(19) 0.18727(14) 0.06010(12) 0.0361(4) Uani 1 1 d . . . . .
H2A_5 H 0.908785 0.157384 0.037906 0.054 Uiso 1 1 calc R U . . .
H2B_5 H 0.799594 0.228518 0.104608 0.054 Uiso 1 1 calc R U . . .
H2C_5 H 0.741709 0.233523 0.019531 0.054 Uiso 1 1 calc R U . . .
C3_5 C 0.84838(18) 0.02203(14) 0.14382(10) 0.0313(4) Uani 1 1 d . . . . .
H3A_5 H 0.813541 -0.038997 0.162696 0.047 Uiso 1 1 calc R U . . .
H3B_5 H 0.853568 0.059826 0.188882 0.047 Uiso 1 1 calc R U . . .
H3C_5 H 0.950221 -0.002630 0.115125 0.047 Uiso 1 1 calc R U . . .
C4_5 C 0.7339(2) 0.04085(15) 0.01491(10) 0.0349(4) Uani 1 1 d . . . . .
H4A_5 H 0.676388 0.092708 -0.024117 0.052 Uiso 1 1 calc R U . . .
H4B_5 H 0.684998 -0.014402 0.029545 0.052 Uiso 1 1 calc R U . . .
H4C_5 H 0.839370 0.008574 -0.007656 0.052 Uiso 1 1 calc R U . . .
C1_6 C 0.48949(19) -0.02221(12) 0.21298(10) 0.0265(3) Uani 1 1 d . . . . .
C2_6 C 0.5785(2) -0.03787(14) 0.28589(10) 0.0357(4) Uani 1 1 d . . . . .
H2A_6 H 0.675859 -0.023614 0.270405 0.054 Uiso 1 1 calc R U . . .
H2B_6 H 0.598787 -0.111056 0.308632 0.054 Uiso 1 1 calc R U . . .
H2C_6 H 0.517536 0.011081 0.325099 0.054 Uiso 1 1 calc R U . . .
C3_6 C 0.5704(2) -0.10992(13) 0.15632(11) 0.0346(4) Uani 1 1 d . . . . .
H3A_6 H 0.513470 -0.097985 0.109731 0.052 Uiso 1 1 calc R U . . .
H3B_6 H 0.574171 -0.179194 0.183135 0.052 Uiso 1 1 calc R U . . .
H3C_6 H 0.674900 -0.108348 0.140045 0.052 Uiso 1 1 calc R U . . .
C4_6 C 0.3348(2) -0.03939(14) 0.24187(12) 0.0379(4) Uani 1 1 d . . . . .
H4A_6 H 0.272215 -0.026479 0.197413 0.057 Uiso 1 1 calc R U . . .
H4B_6 H 0.281301 0.009850 0.282266 0.057 Uiso 1 1 calc R U . . .
H4C_6 H 0.352389 -0.112491 0.264340 0.057 Uiso 1 1 calc R U . . .

loop_
_atom_site_aniso_label
_atom_site_aniso_U_11
_atom_site_aniso_U_22
_atom_site_aniso_U_33
_atom_site_aniso_U_23
_atom_site_aniso_U_13
_atom_site_aniso_U_12
Al1 0.0187(2) 0.0168(2) 0.0187(2) -0.00005(17) -0.00297(17) -0.00602(17)
C1 0.0220(7) 0.0144(7) 0.0228(7) 0.0009(6) -0.0047(6) -0.0070(6)
N1 0.0200(6) 0.0161(6) 0.0196(6) 0.0018(5) -0.0028(5) -0.0062(5)
B1 0.0191(8) 0.0196(8) 0.0192(8) 0.0004(6) -0.0072(6) -0.0053(7)
C3 0.0282(10) 0.0587(14) 0.0917(18) 0.0281(13) -0.0217(11) -0.0185(10)
C2 0.0252(8) 0.0259(8) 0.0281(8) 0.0016(7) -0.0073(6) -0.0048(7)
C4 0.0283(8) 0.0154(7) 0.0205(7) 0.0015(6) -0.0036(6) -0.0101(6)
C5 0.0386(9) 0.0297(9) 0.0203(8) 0.0010(7) -0.0052(7) -0.0122(7)
C7 0.0264(8) 0.0208(8) 0.0179(7) -0.0068(6) 0.0031(6) -0.0108(6)
C6 0.0590(13) 0.0377(10) 0.0288(9) 0.0129(8) -0.0117(9) -0.0157(9)
C9 0.0379(10) 0.0294(9) 0.0350(9) -0.0036(7) 0.0052(7) -0.0197(8)
C8 0.0312(9) 0.0272(8) 0.0259(8) -0.0019(7) 0.0045(7) -0.0136(7)
C10 0.0197(7) 0.0191(7) 0.0204(7) -0.0069(6) 0.0015(6) -0.0070(6)
C11 0.0200(8) 0.0281(8) 0.0286(8) -0.0067(7) 0.0009(6) -0.0082(6)
C12 0.0234(8) 0.0336(9) 0.0396(10) -0.0129(8) 0.0052(7) -0.0074(7)
C1_1 0.0201(7) 0.0188(7) 0.0230(7) -0.0008(6) -0.0014(6) -0.0068(6)
C2_1 0.0244(8) 0.0207(8) 0.0229(8) 0.0002(6) -0.0019(6) -0.0098(6)
C3_1 0.0322(9) 0.0250(8) 0.0232(8) -0.0046(6) -0.0004(6) -0.0132(7)
C4_1 0.0324(9) 0.0188(8) 0.0278(8) -0.0045(6) 0.0056(7) -0.0086(7)
C5_1 0.0285(8) 0.0191(8) 0.0300(9) -0.0001(6) -0.0014(7) -0.0011(7)
C6_1 0.0240(8) 0.0204(8) 0.0251(8) -0.0021(6) -0.0019(6) -0.0037(6)
C7_1 0.0344(9) 0.0248(8) 0.0282(8) -0.0006(7) -0.0106(7) -0.0090(7)
C8_1 0.0539(12) 0.0221(9) 0.0368(10) -0.0076(7) 0.0047(9) -0.0073(8)
C9_1 0.0330(9) 0.0257(9) 0.0334(9) -0.0035(7) -0.0117(7) 0.0002(7)
C1_2 0.0235(8) 0.0202(8) 0.0264(8) 0.0031(6) 0.0001(6) -0.0099(6)
C2_2 0.0303(9) 0.0306(9) 0.0361(9) 0.0005(7) -0.0013(7) -0.0183(7)
C3_2 0.0348(9) 0.0232(8) 0.0323(9) 0.0083(7) -0.0012(7) -0.0113(7)
C4_2 0.0270(8) 0.0270(9) 0.0339(9) 0.0002(7) 0.0064(7) -0.0119(7)
C1_3 0.0178(7) 0.0195(7) 0.0183(7) -0.0037(6) -0.0009(6) -0.0047(6)
C2_3 0.0179(7) 0.0205(7) 0.0165(7) -0.0018(6) -0.0002(5) -0.0062(6)
C3_3 0.0195(7) 0.0213(7) 0.0185(7) -0.0037(6) -0.0014(6) -0.0054(6)
C4_3 0.0230(8) 0.0191(7) 0.0198(7) -0.0036(6) -0.0014(6) -0.0069(6)
C5_3 0.0199(7) 0.0223(8) 0.0202(7) -0.0063(6) 0.0020(6) -0.0088(6)
C1_4 0.0184(7) 0.0254(8) 0.0208(7) -0.0053(6) -0.0026(6) -0.0034(6)
C2_4 0.0304(9) 0.0295(9) 0.0320(9) 0.0049(7) -0.0132(7) -0.0049(7)
C3_4 0.0182(8) 0.0433(10) 0.0307(9) -0.0075(8) -0.0010(6) -0.0038(7)
C4_4 0.0307(9) 0.0392(10) 0.0268(9) -0.0128(7) -0.0074(7) -0.0021(8)
C1_5 0.0190(7) 0.0241(8) 0.0261(8) 0.0004(6) 0.0012(6) -0.0031(6)
C2_5 0.0183(8) 0.0330(10) 0.0500(11) 0.0059(8) 0.0068(7) -0.0047(7)
C3_5 0.0208(8) 0.0334(9) 0.0323(9) 0.0013(7) -0.0003(7) -0.0002(7)
C4_5 0.0287(9) 0.0423(10) 0.0272(9) -0.0075(8) 0.0051(7) -0.0035(8)
C1_6 0.0294(8) 0.0194(8) 0.0289(8) -0.0002(6) 0.0016(7) -0.0072(7)
C2_6 0.0452(11) 0.0296(9) 0.0285(9) 0.0057(7) -0.0019(8) -0.0094(8)
C3_6 0.0398(10) 0.0209(8) 0.0404(10) -0.0050(7) 0.0028(8) -0.0075(7)
C4_6 0.0395(10) 0.0233(9) 0.0492(11) -0.0004(8) 0.0104(8) -0.0134(8)

loop_
_atom_type_symbol
_atom_type_description
_atom_type_scat_dispersion_real
_atom_type_scat_dispersion_imag
_atom_type_scat_source
C C 0.0033 0.0016 'International Tables Vol C Tables 4.2.6.8 and 6.1.1.4'
H H 0.0000 0.0000 'International Tables Vol C Tables 4.2.6.8 and 6.1.1.4'
B B 0.0013 0.0007 'International Tables Vol C Tables 4.2.6.8 and 6.1.1.4'
N N 0.0061 0.0033 'International Tables Vol C Tables 4.2.6.8 and 6.1.1.4'
Al Al 0.0645 0.0514 'International Tables Vol C Tables 4.2.6.8 and 6.1.1.4'

loop_
_exptl_crystal_face_index_h
_exptl_crystal_face_index_k
_exptl_crystal_face_index_l
_exptl_crystal_face_perp_dist
1.00 1.00 1.00 0.1440
-1.00 -1.00 -1.00 0.1420
1.00 0.00 1.00 0.1540
-1.00 0.00 -1.00 0.1610
1.00 -1.00 1.00 0.1430
-1.00 1.00 -1.00 0.1420
0.00 -1.00 0.00 0.0750
0.00 1.00 0.00 0.0960
1.00 0.00 0.00 0.2060
-1.00 0.00 0.00 0.2100
-1.00 -1.00 0.00 0.2060
1.00 1.00 0.00 0.1940
1.00 -1.00 -1.00 0.1890
-1.00 1.00 1.00 0.1950
-1.00 0.00 1.00 0.2310
1.00 1.00 -1.00 0.2140
-1.00 -1.00 1.00 0.2310
0.00 -1.00 -1.00 0.1300
0.00 1.00 1.00 0.1450
0.00 0.00 -1.00 0.1500
0.00 0.00 1.00 0.1880
0.00 1.00 -1.00 0.1290
0.00 -1.00 1.00 0.1490

loop_
_geom_angle_atom_site_label_1
_geom_angle_atom_site_label_2
_geom_angle_atom_site_label_3
_geom_angle
_geom_angle_site_symmetry_1
_geom_angle_site_symmetry_3
_geom_angle_publ_flag
N1 Al1 C1 108.63(6) . . ?
N1 Al1 C1_3 123.90(6) . . ?
C1 Al1 C1_3 126.76(6) . . ?
N1 Al1 C2_3 116.29(6) . . ?
C1 Al1 C2_3 113.37(6) . . ?
C1_3 Al1 C2_3 36.52(5) . . ?
N1 Al1 B1 33.47(6) . . ?
C1 Al1 B1 98.38(6) . . ?
C1_3 Al1 B1 129.81(6) . . ?
C2_3 Al1 B1 144.50(5) . . ?
N1 Al1 C10 71.41(5) . . ?
C1 Al1 C10 86.33(6) . . ?
C1_3 Al1 C10 116.35(6) . . ?
C2_3 Al1 C10 152.49(5) . . ?
B1 Al1 C10 37.99(5) . . ?
C4 C1 C2 121.17(13) . . ?
C4 C1 Al1 108.23(11) . . ?
C2 C1 Al1 129.45(11) . . ?
B1 N1 C1_2 126.57(13) . . ?
B1 N1 Al1 99.21(10) . . ?
C1_2 N1 Al1 133.18(10) . . ?
N1 B1 C1_1 127.34(14) . . ?
N1 B1 C10 118.53(13) . . ?
C1_1 B1 C10 114.08(13) . . ?
N1 B1 Al1 47.33(7) . . ?
C1_1 B1 Al1 174.54(12) . . ?
C10 B1 Al1 71.32(8) . . ?
C2 C3 H3A 109.5 . . ?
C2 C3 H3B 109.5 . . ?
H3A C3 H3B 109.5 . . ?
C2 C3 H3C 109.5 . . ?
H3A C3 H3C 109.5 . . ?
H3B C3 H3C 109.5 . . ?
C1 C2 C3 112.91(14) . . ?
C1 C2 H2A 109.0 . . ?
C3 C2 H2A 109.0 . . ?
C1 C2 H2AB 109.0 . . ?
C3 C2 H2AB 109.0 . . ?
H2A C2 H2AB 107.8 . . ?
C1 C4 C7 118.73(13) . . ?
C1 C4 C5 123.69(14) . . ?
C7 C4 C5 117.55(13) . . ?
C4 C5 C6 116.09(14) . . ?
C4 C5 H5A 108.3 . . ?
C6 C5 H5A 108.3 . . ?
C4 C5 H5AB 108.3 . . ?
C6 C5 H5AB 108.3 . . ?
H5A C5 H5AB 107.4 . . ?
C10 C7 C4 124.35(13) . . ?
C10 C7 C8 122.63(14) . . ?
C4 C7 C8 112.94(13) . . ?
C5 C6 H6A 109.5 . . ?
C5 C6 H6B 109.5 . . ?
H6A C6 H6B 109.5 . . ?
C5 C6 H6C 109.5 . . ?
H6A C6 H6C 109.5 . . ?
H6B C6 H6C 109.5 . . ?
C8 C9 H9A 109.5 . . ?
C8 C9 H9B 109.5 . . ?
H9A C9 H9B 109.5 . . ?
C8 C9 H9C 109.5 . . ?
H9A C9 H9C 109.5 . . ?
H9B C9 H9C 109.5 . . ?
C7 C8 C9 111.85(13) . . ?
C7 C8 H8A 109.2 . . ?
C9 C8 H8A 109.2 . . ?
C7 C8 H8AB 109.2 . . ?
C9 C8 H8AB 109.2 . . ?
H8A C8 H8AB 107.9 . . ?
C7 C10 C11 118.24(13) . . ?
C7 C10 B1 128.54(13) . . ?
C11 C10 B1 111.83(12) . . ?
C7 C10 Al1 85.46(9) . . ?
C11 C10 Al1 130.15(10) . . ?
B1 C10 Al1 70.69(8) . . ?
C10 C11 C12 114.70(13) . . ?
C10 C11 H11A 108.6 . . ?
C12 C11 H11A 108.6 . . ?
C10 C11 H11B 108.6 . . ?
C12 C11 H11B 108.6 . . ?
H11A C11 H11B 107.6 . . ?
C11 C12 H12A 109.5 . . ?
C11 C12 H12B 109.5 . . ?
H12A C12 H12B 109.5 . . ?
C11 C12 H12C 109.5 . . ?
H12A C12 H12C 109.5 . . ?
H12B C12 H12C 109.5 . . ?
C2_1 C1_1 C6_1 117.96(14) . . ?
C2_1 C1_1 B1 119.08(13) . . ?
C6_1 C1_1 B1 122.91(13) . . ?
C3_1 C2_1 C1_1 120.46(14) . . ?
C3_1 C2_1 C7_1 118.90(14) . . ?
C1_1 C2_1 C7_1 120.63(14) . . ?
C4_1 C3_1 C2_1 121.69(15) . . ?
C4_1 C3_1 H3_1 119.2 . . ?
C2_1 C3_1 H3_1 119.2 . . ?
C5_1 C4_1 C3_1 117.76(14) . . ?
C5_1 C4_1 C8_1 120.33(15) . . ?
C3_1 C4_1 C8_1 121.91(15) . . ?
C4_1 C5_1 C6_1 122.19(15) . . ?
C4_1 C5_1 H5_1 118.9 . . ?
C6_1 C5_1 H5_1 118.9 . . ?
C5_1 C6_1 C1_1 119.92(14) . . ?
C5_1 C6_1 C9_1 117.30(14) . . ?
C1_1 C6_1 C9_1 122.77(14) . . ?
C2_1 C7_1 H7A_1 109.5 . . ?
C2_1 C7_1 H7B_1 109.5 . . ?
H7A_1 C7_1 H7B_1 109.5 . . ?
C2_1 C7_1 H7C_1 109.5 . . ?
H7A_1 C7_1 H7C_1 109.5 . . ?
H7B_1 C7_1 H7C_1 109.5 . . ?
C4_1 C8_1 H8A_1 109.5 . . ?
C4_1 C8_1 H8B_1 109.5 . . ?
H8A_1 C8_1 H8B_1 109.5 . . ?
C4_1 C8_1 H8C_1 109.5 . . ?
H8A_1 C8_1 H8C_1 109.5 . . ?
H8B_1 C8_1 H8C_1 109.5 . . ?
C6_1 C9_1 H9A_1 109.5 . . ?
C6_1 C9_1 H9B_1 109.5 . . ?
H9A_1 C9_1 H9B_1 109.5 . . ?
C6_1 C9_1 H9C_1 109.5 . . ?
H9A_1 C9_1 H9C_1 109.5 . . ?
H9B_1 C9_1 H9C_1 109.5 . . ?
N1 C1_2 C4_2 108.86(12) . . ?
N1 C1_2 C2_2 110.41(12) . . ?
C4_2 C1_2 C2_2 108.84(13) . . ?
N1 C1_2 C3_2 112.37(12) . . ?
C4_2 C1_2 C3_2 107.62(13) . . ?
C2_2 C1_2 C3_2 108.65(13) . . ?
C1_2 C2_2 H2A_2 109.5 . . ?
C1_2 C2_2 H2B_2 109.5 . . ?
H2A_2 C2_2 H2B_2 109.5 . . ?
C1_2 C2_2 H2C_2 109.5 . . ?
H2A_2 C2_2 H2C_2 109.5 . . ?
H2B_2 C2_2 H2C_2 109.5 . . ?
C1_2 C3_2 H3A_2 109.5 . . ?
C1_2 C3_2 H3B_2 109.5 . . ?
H3A_2 C3_2 H3B_2 109.5 . . ?
C1_2 C3_2 H3C_2 109.5 . . ?
H3A_2 C3_2 H3C_2 109.5 . . ?
H3B_2 C3_2 H3C_2 109.5 . . ?
C1_2 C4_2 H4A_2 109.5 . . ?
C1_2 C4_2 H4B_2 109.5 . . ?
H4A_2 C4_2 H4B_2 109.5 . . ?
C1_2 C4_2 H4C_2 109.5 . . ?
H4A_2 C4_2 H4C_2 109.5 . . ?
H4B_2 C4_2 H4C_2 109.5 . . ?
C5_3 C1_3 C2_3 102.20(12) . . ?
C5_3 C1_3 C1_4 119.44(13) . . ?
C2_3 C1_3 C1_4 119.14(12) . . ?
C5_3 C1_3 Al1 101.46(10) . . ?
C2_3 C1_3 Al1 86.95(9) . . ?
C1_4 C1_3 Al1 121.58(10) . . ?
C3_3 C2_3 C1_3 111.72(13) . . ?
C3_3 C2_3 Al1 109.31(10) . . ?
C1_3 C2_3 Al1 56.53(7) . . ?
C3_3 C2_3 H2_3 124.1 . . ?
C1_3 C2_3 H2_3 124.1 . . ?
Al1 C2_3 H2_3 101.3 . . ?
C2_3 C3_3 C4_3 106.91(13) . . ?
C2_3 C3_3 C1_5 120.04(13) . . ?
C4_3 C3_3 C1_5 132.53(13) . . ?
C5_3 C4_3 C3_3 106.53(13) . . ?
C5_3 C4_3 C1_6 121.14(14) . . ?
C3_3 C4_3 C1_6 132.31(13) . . ?
C4_3 C5_3 C1_3 112.61(13) . . ?
C4_3 C5_3 H5_3 123.7 . . ?
C1_3 C5_3 H5_3 123.7 . . ?
C2_4 C1_4 C3_4 108.88(13) . . ?
C2_4 C1_4 C4_4 109.01(14) . . ?
C3_4 C1_4 C4_4 108.44(13) . . ?
C2_4 C1_4 C1_3 111.45(12) . . ?
C3_4 C1_4 C1_3 110.65(13) . . ?
C4_4 C1_4 C1_3 108.35(12) . . ?
C1_4 C2_4 H2A_4 109.5 . . ?
C1_4 C2_4 H2B_4 109.5 . . ?
H2A_4 C2_4 H2B_4 109.5 . . ?
C1_4 C2_4 H2C_4 109.5 . . ?
H2A_4 C2_4 H2C_4 109.5 . . ?
H2B_4 C2_4 H2C_4 109.5 . . ?
C1_4 C3_4 H3A_4 109.5 . . ?
C1_4 C3_4 H3B_4 109.5 . . ?
H3A_4 C3_4 H3B_4 109.5 . . ?
C1_4 C3_4 H3C_4 109.5 . . ?
H3A_4 C3_4 H3C_4 109.5 . . ?
H3B_4 C3_4 H3C_4 109.5 . . ?
C1_4 C4_4 H4A_4 109.5 . . ?
C1_4 C4_4 H4B_4 109.5 . . ?
H4A_4 C4_4 H4B_4 109.5 . . ?
C1_4 C4_4 H4C_4 109.5 . . ?
H4A_4 C4_4 H4C_4 109.5 . . ?
H4B_4 C4_4 H4C_4 109.5 . . ?
C3_5 C1_5 C2_5 105.61(14) . . ?
C3_5 C1_5 C4_5 110.09(13) . . ?
C2_5 C1_5 C4_5 106.32(14) . . ?
C3_5 C1_5 C3_3 115.42(13) . . ?
C2_5 C1_5 C3_3 110.81(13) . . ?
C4_5 C1_5 C3_3 108.23(13) . . ?
C1_5 C2_5 H2A_5 109.5 . . ?
C1_5 C2_5 H2B_5 109.5 . . ?
H2A_5 C2_5 H2B_5 109.5 . . ?
C1_5 C2_5 H2C_5 109.5 . . ?
H2A_5 C2_5 H2C_5 109.5 . . ?
H2B_5 C2_5 H2C_5 109.5 . . ?
C1_5 C3_5 H3A_5 109.5 . . ?
C1_5 C3_5 H3B_5 109.5 . . ?
H3A_5 C3_5 H3B_5 109.5 . . ?
C1_5 C3_5 H3C_5 109.5 . . ?
H3A_5 C3_5 H3C_5 109.5 . . ?
H3B_5 C3_5 H3C_5 109.5 . . ?
C1_5 C4_5 H4A_5 109.5 . . ?
C1_5 C4_5 H4B_5 109.5 . . ?
H4A_5 C4_5 H4B_5 109.5 . . ?
C1_5 C4_5 H4C_5 109.5 . . ?
H4A_5 C4_5 H4C_5 109.5 . . ?
H4B_5 C4_5 H4C_5 109.5 . . ?
C4_6 C1_6 C2_6 106.89(14) . . ?
C4_6 C1_6 C4_3 110.36(13) . . ?
C2_6 C1_6 C4_3 110.53(13) . . ?
C4_6 C1_6 C3_6 105.24(14) . . ?
C2_6 C1_6 C3_6 110.49(14) . . ?
C4_3 C1_6 C3_6 113.02(13) . . ?
C1_6 C2_6 H2A_6 109.5 . . ?
C1_6 C2_6 H2B_6 109.5 . . ?
H2A_6 C2_6 H2B_6 109.5 . . ?
C1_6 C2_6 H2C_6 109.5 . . ?
H2A_6 C2_6 H2C_6 109.5 . . ?
H2B_6 C2_6 H2C_6 109.5 . . ?
C1_6 C3_6 H3A_6 109.5 . . ?
C1_6 C3_6 H3B_6 109.5 . . ?
H3A_6 C3_6 H3B_6 109.5 . . ?
C1_6 C3_6 H3C_6 109.5 . . ?
H3A_6 C3_6 H3C_6 109.5 . . ?
H3B_6 C3_6 H3C_6 109.5 . . ?
C1_6 C4_6 H4A_6 109.5 . . ?
C1_6 C4_6 H4B_6 109.5 . . ?
H4A_6 C4_6 H4B_6 109.5 . . ?
C1_6 C4_6 H4C_6 109.5 . . ?
H4A_6 C4_6 H4C_6 109.5 . . ?
H4B_6 C4_6 H4C_6 109.5 . . ?

loop_
_geom_bond_atom_site_label_1
_geom_bond_atom_site_label_2
_geom_bond_distance
_geom_bond_site_symmetry_2
_geom_bond_publ_flag
Al1 N1 1.8604(13) . ?
Al1 C1 1.9495(15) . ?
Al1 C1_3 2.0540(15) . ?
Al1 C2_3 2.4587(15) . ?
Al1 B1 2.4978(18) . ?
Al1 C10 2.5073(15) . ?
C1 C4 1.351(2) . ?
C1 C2 1.514(2) . ?
N1 B1 1.395(2) . ?
N1 C1_2 1.4970(19) . ?
B1 C1_1 1.596(2) . ?
B1 C10 1.629(2) . ?
C3 C2 1.520(3) . ?
C3 H3A 0.9800 . ?
C3 H3B 0.9800 . ?
C3 H3C 0.9800 . ?
C2 H2A 0.9900 . ?
C2 H2AB 0.9900 . ?
C4 C7 1.496(2) . ?
C4 C5 1.527(2) . ?
C5 C6 1.536(2) . ?
C5 H5A 0.9900 . ?
C5 H5AB 0.9900 . ?
C7 C10 1.368(2) . ?
C7 C8 1.520(2) . ?
C6 H6A 0.9800 . ?
C6 H6B 0.9800 . ?
C6 H6C 0.9800 . ?
C9 C8 1.527(2) . ?
C9 H9A 0.9800 . ?
C9 H9B 0.9800 . ?
C9 H9C 0.9800 . ?
C8 H8A 0.9900 . ?
C8 H8AB 0.9900 . ?
C10 C11 1.537(2) . ?
C11 C12 1.538(2) . ?
C11 H11A 0.9900 . ?
C11 H11B 0.9900 . ?
C12 H12A 0.9800 . ?
C12 H12B 0.9800 . ?
C12 H12C 0.9800 . ?
C1_1 C2_1 1.408(2) . ?
C1_1 C6_1 1.410(2) . ?
C2_1 C3_1 1.391(2) . ?
C2_1 C7_1 1.514(2) . ?
C3_1 C4_1 1.390(2) . ?
C3_1 H3_1 0.9500 . ?
C4_1 C5_1 1.384(2) . ?
C4_1 C8_1 1.509(2) . ?
C5_1 C6_1 1.394(2) . ?
C5_1 H5_1 0.9500 . ?
C6_1 C9_1 1.512(2) . ?
C7_1 H7A_1 0.9800 . ?
C7_1 H7B_1 0.9800 . ?
C7_1 H7C_1 0.9800 . ?
C8_1 H8A_1 0.9800 . ?
C8_1 H8B_1 0.9800 . ?
C8_1 H8C_1 0.9800 . ?
C9_1 H9A_1 0.9800 . ?
C9_1 H9B_1 0.9800 . ?
C9_1 H9C_1 0.9800 . ?
C1_2 C4_2 1.523(2) . ?
C1_2 C2_2 1.532(2) . ?
C1_2 C3_2 1.536(2) . ?
C2_2 H2A_2 0.9800 . ?
C2_2 H2B_2 0.9800 . ?
C2_2 H2C_2 0.9800 . ?
C3_2 H3A_2 0.9800 . ?
C3_2 H3B_2 0.9800 . ?
C3_2 H3C_2 0.9800 . ?
C4_2 H4A_2 0.9800 . ?
C4_2 H4B_2 0.9800 . ?
C4_2 H4C_2 0.9800 . ?
C1_3 C5_3 1.453(2) . ?
C1_3 C2_3 1.465(2) . ?
C1_3 C1_4 1.547(2) . ?
C2_3 C3_3 1.381(2) . ?
C2_3 H2_3 0.9500 . ?
C3_3 C4_3 1.478(2) . ?
C3_3 C1_5 1.541(2) . ?
C4_3 C5_3 1.375(2) . ?
C4_3 C1_6 1.539(2) . ?
C5_3 H5_3 0.9500 . ?
C1_4 C2_4 1.525(2) . ?
C1_4 C3_4 1.527(2) . ?
C1_4 C4_4 1.537(2) . ?
C2_4 H2A_4 0.9800 . ?
C2_4 H2B_4 0.9800 . ?
C2_4 H2C_4 0.9800 . ?
C3_4 H3A_4 0.9800 . ?
C3_4 H3B_4 0.9800 . ?
C3_4 H3C_4 0.9800 . ?
C4_4 H4A_4 0.9800 . ?
C4_4 H4B_4 0.9800 . ?
C4_4 H4C_4 0.9800 . ?
C1_5 C3_5 1.532(2) . ?
C1_5 C2_5 1.537(2) . ?
C1_5 C4_5 1.540(2) . ?
C2_5 H2A_5 0.9800 . ?
C2_5 H2B_5 0.9800 . ?
C2_5 H2C_5 0.9800 . ?
C3_5 H3A_5 0.9800 . ?
C3_5 H3B_5 0.9800 . ?
C3_5 H3C_5 0.9800 . ?
C4_5 H4A_5 0.9800 . ?
C4_5 H4B_5 0.9800 . ?
C4_5 H4C_5 0.9800 . ?
C1_6 C4_6 1.537(2) . ?
C1_6 C2_6 1.538(2) . ?
C1_6 C3_6 1.541(2) . ?
C2_6 H2A_6 0.9800 . ?
C2_6 H2B_6 0.9800 . ?
C2_6 H2C_6 0.9800 . ?
C3_6 H3A_6 0.9800 . ?
C3_6 H3B_6 0.9800 . ?
C3_6 H3C_6 0.9800 . ?
C4_6 H4A_6 0.9800 . ?
C4_6 H4B_6 0.9800 . ?
C4_6 H4C_6 0.9800 . ?

loop_
_geom_torsion_atom_site_label_1
_geom_torsion_atom_site_label_2
_geom_torsion_atom_site_label_3
_geom_torsion_atom_site_label_4
_geom_torsion
_geom_torsion_site_symmetry_1
_geom_torsion_site_symmetry_2
_geom_torsion_site_symmetry_3
_geom_torsion_site_symmetry_4
_geom_torsion_publ_flag
C1 Al1 N1 B1 -76.65(10) . . . . ?
C1_3 Al1 N1 B1 112.47(10) . . . . ?
C2_3 Al1 N1 B1 154.06(9) . . . . ?
C10 Al1 N1 B1 2.71(9) . . . . ?
C1 Al1 N1 C1_2 91.83(14) . . . . ?
C1_3 Al1 N1 C1_2 -79.05(14) . . . . ?
C2_3 Al1 N1 C1_2 -37.47(14) . . . . ?
B1 Al1 N1 C1_2 168.48(18) . . . . ?
C10 Al1 N1 C1_2 171.19(14) . . . . ?
C1_2 N1 B1 C1_1 8.9(2) . . . . ?
Al1 N1 B1 C1_1 178.45(13) . . . . ?
C1_2 N1 B1 C10 -174.05(12) . . . . ?
Al1 N1 B1 C10 -4.50(14) . . . . ?
C1_2 N1 B1 Al1 -169.55(16) . . . . ?
C4 C1 C2 C3 -95.4(2) . . . . ?
Al1 C1 C2 C3 70.8(2) . . . . ?
C2 C1 C4 C7 -177.44(13) . . . . ?
Al1 C1 C4 C7 13.70(16) . . . . ?
C2 C1 C4 C5 0.3(2) . . . . ?
Al1 C1 C4 C5 -168.56(12) . . . . ?
C1 C4 C5 C6 -79.7(2) . . . . ?
C7 C4 C5 C6 98.02(18) . . . . ?
C1 C4 C7 C10 -49.8(2) . . . . ?
C5 C4 C7 C10 132.37(15) . . . . ?
C1 C4 C7 C8 127.00(15) . . . . ?
C5 C4 C7 C8 -50.87(17) . . . . ?
C10 C7 C8 C9 108.89(17) . . . . ?
C4 C7 C8 C9 -67.93(17) . . . . ?
C4 C7 C10 C11 176.28(13) . . . . ?
C8 C7 C10 C11 -0.2(2) . . . . ?
C4 C7 C10 B1 -18.3(2) . . . . ?
C8 C7 C10 B1 165.25(14) . . . . ?
C4 C7 C10 Al1 42.53(14) . . . . ?
C8 C7 C10 Al1 -133.93(13) . . . . ?
N1 B1 C10 C7 70.8(2) . . . . ?
C1_1 B1 C10 C7 -111.82(17) . . . . ?
Al1 B1 C10 C7 67.26(14) . . . . ?
N1 B1 C10 C11 -123.07(14) . . . . ?
C1_1 B1 C10 C11 54.36(16) . . . . ?
Al1 B1 C10 C11 -126.56(11) . . . . ?
N1 B1 C10 Al1 3.49(11) . . . . ?
C1_1 B1 C10 Al1 -179.08(12) . . . . ?
C7 C10 C11 C12 79.30(18) . . . . ?
B1 C10 C11 C12 -88.46(16) . . . . ?
Al1 C10 C11 C12 -171.09(11) . . . . ?
N1 B1 C1_1 C2_1 -102.11(18) . . . . ?
C10 B1 C1_1 C2_1 80.73(17) . . . . ?
N1 B1 C1_1 C6_1 80.6(2) . . . . ?
C10 B1 C1_1 C6_1 -96.52(17) . . . . ?
C6_1 C1_1 C2_1 C3_1 -1.9(2) . . . . ?
B1 C1_1 C2_1 C3_1 -179.25(14) . . . . ?
C6_1 C1_1 C2_1 C7_1 178.06(14) . . . . ?
B1 C1_1 C2_1 C7_1 0.7(2) . . . . ?
C1_1 C2_1 C3_1 C4_1 0.7(2) . . . . ?
C7_1 C2_1 C3_1 C4_1 -179.26(15) . . . . ?
C2_1 C3_1 C4_1 C5_1 0.5(2) . . . . ?
C2_1 C3_1 C4_1 C8_1 -179.25(16) . . . . ?
C3_1 C4_1 C5_1 C6_1 -0.5(2) . . . . ?
C8_1 C4_1 C5_1 C6_1 179.30(16) . . . . ?
C4_1 C5_1 C6_1 C1_1 -0.8(3) . . . . ?
C4_1 C5_1 C6_1 C9_1 177.77(16) . . . . ?
C2_1 C1_1 C6_1 C5_1 1.9(2) . . . . ?
B1 C1_1 C6_1 C5_1 179.18(15) . . . . ?
C2_1 C1_1 C6_1 C9_1 -176.54(15) . . . . ?
B1 C1_1 C6_1 C9_1 0.7(2) . . . . ?
B1 N1 C1_2 C4_2 176.01(14) . . . . ?
Al1 N1 C1_2 C4_2 10.22(19) . . . . ?
B1 N1 C1_2 C2_2 56.58(19) . . . . ?
Al1 N1 C1_2 C2_2 -109.20(14) . . . . ?
B1 N1 C1_2 C3_2 -64.89(19) . . . . ?
Al1 N1 C1_2 C3_2 129.33(13) . . . . ?
C5_3 C1_3 C2_3 C3_3 -1.66(16) . . . . ?
C1_4 C1_3 C2_3 C3_3 -135.80(14) . . . . ?
Al1 C1_3 C2_3 C3_3 99.41(11) . . . . ?
C5_3 C1_3 C2_3 Al1 -101.07(10) . . . . ?
C1_4 C1_3 C2_3 Al1 124.79(14) . . . . ?
C1_3 C2_3 C3_3 C4_3 1.35(16) . . . . ?
Al1 C2_3 C3_3 C4_3 62.05(13) . . . . ?
C1_3 C2_3 C3_3 C1_5 174.10(12) . . . . ?
Al1 C2_3 C3_3 C1_5 -125.20(12) . . . . ?
C2_3 C3_3 C4_3 C5_3 -0.44(16) . . . . ?
C1_5 C3_3 C4_3 C5_3 -171.91(15) . . . . ?
C2_3 C3_3 C4_3 C1_6 -178.81(15) . . . . ?
C1_5 C3_3 C4_3 C1_6 9.7(3) . . . . ?
C3_3 C4_3 C5_3 C1_3 -0.64(17) . . . . ?
C1_6 C4_3 C5_3 C1_3 177.95(13) . . . . ?
C2_3 C1_3 C5_3 C4_3 1.38(16) . . . . ?
C1_4 C1_3 C5_3 C4_3 135.34(14) . . . . ?
Al1 C1_3 C5_3 C4_3 -87.94(12) . . . . ?
C5_3 C1_3 C1_4 C2_4 172.62(13) . . . . ?
C2_3 C1_3 C1_4 C2_4 -61.04(17) . . . . ?
Al1 C1_3 C1_4 C2_4 44.69(16) . . . . ?
C5_3 C1_3 C1_4 C3_4 51.31(18) . . . . ?
C2_3 C1_3 C1_4 C3_4 177.65(13) . . . . ?
Al1 C1_3 C1_4 C3_4 -76.62(15) . . . . ?
C5_3 C1_3 C1_4 C4_4 -67.45(17) . . . . ?
C2_3 C1_3 C1_4 C4_4 58.89(18) . . . . ?
Al1 C1_3 C1_4 C4_4 164.62(11) . . . . ?
C2_3 C3_3 C1_5 C3_5 141.71(15) . . . . ?
C4_3 C3_3 C1_5 C3_5 -47.7(2) . . . . ?
C2_3 C3_3 C1_5 C2_5 21.8(2) . . . . ?
C4_3 C3_3 C1_5 C2_5 -167.67(16) . . . . ?
C2_3 C3_3 C1_5 C4_5 -94.44(17) . . . . ?
C4_3 C3_3 C1_5 C4_5 76.1(2) . . . . ?
C5_3 C4_3 C1_6 C4_6 12.8(2) . . . . ?
C3_3 C4_3 C1_6 C4_6 -169.06(16) . . . . ?
C5_3 C4_3 C1_6 C2_6 -105.27(17) . . . . ?
C3_3 C4_3 C1_6 C2_6 72.9(2) . . . . ?
C5_3 C4_3 C1_6 C3_6 130.31(16) . . . . ?
C3_3 C4_3 C1_6 C3_6 -51.5(2) . . . . ?
